data_2108740
loop_
_publ_author_name
'Sakthidharan, C. P.'
'Niewa, R.'
'Zherebtsov, D. A.'
'Podgornov, F. V.'
'Matveychuk, Y. V.'
'Bartashevich, E. V.'
'Nayfert, S. A.'
'Adonin, S. A.'
'Gavrilyak, M. V.'
'Boronin, V. A.'
'Polozov, M. A.'
'Karthikeyan, S.'
'Sarojadevi, M.'
'Rajakumar, K.'
'Prabunathan, P.'

_publ_section_title
;
 Crystal structures and dielectric properties of
 4,4'-dimethyl-6,6'-dichlorothioindigo (Pigment Red 181)
;
_journal_coeditor_code RM5041SUP1
_journal_issue 1
_journal_name_full 'Acta Crystallographica Section B'
_journal_page_first 23
_journal_page_last 30
_journal_paper_doi 10.1107/S2052520620014869
_journal_volume 77
_journal_year 2021
_chemical_formula_sum 'C18 H10 Cl2 O2 S2'
_chemical_formula_weight 393.28
_space_group_IT_number 2
_space_group_name_Hall '-P 1'
_space_group_name_H-M_alt 'P -1'
_symmetry_cell_setting triclinic
_symmetry_space_group_name_H-M 'P -1'
_atom_sites_solution_hydrogens geom
_atom_sites_solution_primary direct
_atom_sites_solution_secondary difmap
_audit_creation_method SHELXL-97
_cell_angle_alpha 94.972(3)
_cell_angle_beta 92.244(3)
_cell_angle_gamma 90.968(3)
_cell_formula_units_Z 1
_cell_length_a 3.8612(2)
_cell_length_b 8.8249(3)
_cell_length_c 11.2319(5)
_cell_measurement_reflns_used 1288
_cell_measurement_temperature 130(2)
_cell_measurement_theta_max 66.50
_cell_measurement_theta_min 3.95
_cell_volume 380.91(3)
_computing_structure_refinement 'SHELXL-97 (Sheldrick, 1997)'
_computing_structure_solution 'SHELXS-97 (Sheldrick, 1990)'
_diffrn_ambient_temperature 130(2)
_diffrn_measured_fraction_theta_full 0.952
_diffrn_measured_fraction_theta_max 0.952
_diffrn_measurement_device_type 'BRUKER AXS (Kappa APEX II Duo)'
_diffrn_radiation_monochromator graphite
_diffrn_radiation_source 'fine-focus sealed tube'
_diffrn_radiation_type CuK\a
_diffrn_radiation_wavelength 1.54178
_diffrn_reflns_av_R_equivalents 0.0304
_diffrn_reflns_av_sigmaI/netI 0.0284
_diffrn_reflns_limit_h_max 4
_diffrn_reflns_limit_h_min -4
_diffrn_reflns_limit_k_max 10
_diffrn_reflns_limit_k_min -8
_diffrn_reflns_limit_l_max 13
_diffrn_reflns_limit_l_min -12
_diffrn_reflns_number 5028
_diffrn_reflns_theta_full 66.62
_diffrn_reflns_theta_max 66.62
_diffrn_reflns_theta_min 3.95
_exptl_absorpt_coefficient_mu 6.472
_exptl_absorpt_correction_T_max 0.8197
_exptl_absorpt_correction_T_min 0.4094
_exptl_absorpt_correction_type multi-scan
_exptl_absorpt_process_details 'Blessing 1995'
_exptl_crystal_colour red
_exptl_crystal_density_diffrn 1.714
_exptl_crystal_density_method 'not measured'
_exptl_crystal_description 'red needle'
_exptl_crystal_F_000 200
_exptl_crystal_size_max 0.17
_exptl_crystal_size_mid 0.04
_exptl_crystal_size_min 0.03
_refine_diff_density_max 0.333
_refine_diff_density_min -0.264
_refine_diff_density_rms 0.066
_refine_ls_extinction_method none
_refine_ls_goodness_of_fit_ref 0.719
_refine_ls_hydrogen_treatment constr
_refine_ls_matrix_type full
_refine_ls_number_parameters 115
_refine_ls_number_reflns 1290
_refine_ls_number_restraints 0
_refine_ls_restrained_S_all 0.719
_refine_ls_R_factor_all 0.0367
_refine_ls_R_factor_gt 0.0314
_refine_ls_shift/su_max 0.001
_refine_ls_shift/su_mean 0.000
_refine_ls_structure_factor_coef Fsqd
_refine_ls_weighting_details 'calc w=1/[\s^2^(Fo^2^)+(0.0653P)^2^+0.9825P] where P=(Fo^2^+2Fc^2^)/3'
_refine_ls_weighting_scheme calc
_refine_ls_wR_factor_gt 0.0783
_refine_ls_wR_factor_ref 0.0834
_reflns_number_gt 1141
_reflns_number_total 1290
_reflns_threshold_expression >2sigma(I)
_cod_data_source_file rm5041sup1.cif
_cod_data_source_block 2
_cod_depositor_comments 'Adding full bibliography for 2108739--2108740.cif.'
_cod_original_sg_symbol_H-M P-1
_cod_database_code 2108740
_cod_database_fobs_code 2108740
_publcif_datablock.id {4a6e98e2-eab2-49eb-9e01-f012ae442c58}

_publcif_info_exptl_table_max_cols 5
_publcif_info_exptl_table_use_headnotes n
_publcif_funding_html
;
;

loop_
_symmetry_equiv_pos_as_xyz
'x, y, z'
'-x, -y, -z'

loop_
_atom_site_label
_atom_site_type_symbol
_atom_site_fract_x
_atom_site_fract_y
_atom_site_fract_z
_atom_site_U_iso_or_equiv
_atom_site_adp_type
_atom_site_occupancy
_atom_site_symmetry_multiplicity
_atom_site_calc_flag
_atom_site_refinement_flags
_atom_site_disorder_assembly
_atom_site_disorder_group
S1 S 0.75448(14) 1.07494(6) 0.83555(5) 0.01482(19) Uani 1 1 d . . .
Cl4 Cl 0.11393(15) 0.75465(6) 0.44718(5) 0.02008(19) Uani 1 1 d . . .
O2 O 0.9293(4) 0.71215(18) 0.99625(15) 0.0192(4) Uani 1 1 d . . .
C1 C 0.4183(6) 0.9049(3) 0.6432(2) 0.0154(5) Uani 1 1 d . . .
H1 H 0.3780 0.9958 0.6058 0.018(7) Uiso 1 1 calc R . .
C3 C 0.9117(6) 0.9700(3) 0.9499(2) 0.0136(5) Uani 1 1 d . . .
C4 C 0.5212(6) 0.6313(3) 0.7568(2) 0.0146(5) Uani 1 1 d . . .
C5 C 0.8327(6) 0.8034(3) 0.9265(2) 0.0146(5) Uani 1 1 d . . .
C6 C 0.3118(6) 0.7640(3) 0.5898(2) 0.0160(5) Uani 1 1 d . . .
C7 C 0.5879(6) 0.9063(3) 0.7551(2) 0.0150(5) Uani 1 1 d . . .
C8 C 0.6397(6) 0.7732(3) 0.8113(2) 0.0146(5) Uani 1 1 d . . .
C9 C 0.3587(6) 0.6290(3) 0.6439(2) 0.0162(5) Uani 1 1 d . . .
H9 H 0.2791 0.5351 0.6035 0.022(7) Uiso 1 1 calc R . .
C10 C 0.5632(7) 0.4874(3) 0.8172(2) 0.0196(5) Uani 1 1 d . . .
H10A H 0.4709 0.4011 0.7639 0.042(9) Uiso 1 1 calc R . .
H10B H 0.4365 0.4946 0.8913 0.024(7) Uiso 1 1 calc R . .
H10C H 0.8096 0.4724 0.8359 0.036(9) Uiso 1 1 calc R . .

loop_
_atom_site_aniso_label
_atom_site_aniso_U_11
_atom_site_aniso_U_22
_atom_site_aniso_U_33
_atom_site_aniso_U_23
_atom_site_aniso_U_13
_atom_site_aniso_U_12
S1 0.0165(3) 0.0119(3) 0.0156(3) 0.0005(2) -0.0026(2) -0.0004(2)
Cl4 0.0218(3) 0.0208(3) 0.0168(3) 0.0004(2) -0.0056(2) -0.0023(2)
O2 0.0220(9) 0.0157(8) 0.0196(9) 0.0021(7) -0.0040(7) 0.0006(7)
C1 0.0148(11) 0.0149(12) 0.0172(12) 0.0043(9) 0.0011(10) 0.0018(9)
C3 0.0117(11) 0.0128(11) 0.0164(11) 0.0013(9) 0.0017(9) 0.0013(9)
C4 0.0120(11) 0.0154(11) 0.0165(12) 0.0003(9) 0.0035(9) 0.0015(9)
C5 0.0125(11) 0.0158(11) 0.0156(12) 0.0003(9) 0.0027(9) 0.0012(9)
C6 0.0110(11) 0.0218(12) 0.0147(12) -0.0011(9) -0.0003(9) -0.0021(9)
C7 0.0110(11) 0.0164(11) 0.0174(12) -0.0007(9) 0.0020(9) -0.0003(9)
C8 0.0123(11) 0.0154(11) 0.0160(12) 0.0003(9) 0.0021(9) 0.0005(9)
C9 0.0153(11) 0.0135(11) 0.0192(12) -0.0022(9) 0.0010(9) -0.0013(9)
C10 0.0241(13) 0.0129(11) 0.0215(13) 0.0022(9) -0.0032(10) -0.0019(10)

loop_
_atom_type_symbol
_atom_type_description
_atom_type_scat_dispersion_real
_atom_type_scat_dispersion_imag
_atom_type_scat_source
C C 0.0181 0.0091 'International Tables Vol C Tables 4.2.6.8 and 6.1.1.4'
H H 0.0000 0.0000 'International Tables Vol C Tables 4.2.6.8 and 6.1.1.4'
O O 0.0492 0.0322 'International Tables Vol C Tables 4.2.6.8 and 6.1.1.4'
S S 0.3331 0.5567 'International Tables Vol C Tables 4.2.6.8 and 6.1.1.4'
Cl Cl 0.3639 0.7018 'International Tables Vol C Tables 4.2.6.8 and 6.1.1.4'

loop_
_geom_angle_atom_site_label_1
_geom_angle_atom_site_label_2
_geom_angle_atom_site_label_3
_geom_angle
_geom_angle_site_symmetry_1
_geom_angle_site_symmetry_3
_geom_angle_publ_flag
C3 S1 C7 90.39(11) . . ?
C6 C1 C7 116.3(2) . . ?
C6 C1 H1 121.8 . . ?
C7 C1 H1 121.8 . . ?
C3 C3 C5 122.5(3) 2_777 . ?
C3 C3 S1 124.7(2) 2_777 . ?
C5 C3 S1 112.84(17) . . ?
C9 C4 C8 117.3(2) . . ?
C9 C4 C10 120.7(2) . . ?
C8 C4 C10 122.0(2) . . ?
O2 C5 C8 128.4(2) . . ?
O2 C5 C3 121.8(2) . . ?
C8 C5 C3 109.9(2) . . ?
C1 C6 C9 123.2(2) . . ?
C1 C6 Cl4 118.29(19) . . ?
C9 C6 Cl4 118.56(18) . . ?
C1 C7 C8 121.8(2) . . ?
C1 C7 S1 122.94(18) . . ?
C8 C7 S1 115.24(18) . . ?
C7 C8 C4 121.0(2) . . ?
C7 C8 C5 111.7(2) . . ?
C4 C8 C5 127.3(2) . . ?
C4 C9 C6 120.3(2) . . ?
C4 C9 H9 119.8 . . ?
C6 C9 H9 119.8 . . ?
C4 C10 H10A 109.5 . . ?
C4 C10 H10B 109.5 . . ?
H10A C10 H10B 109.5 . . ?
C4 C10 H10C 109.5 . . ?
H10A C10 H10C 109.5 . . ?
H10B C10 H10C 109.5 . . ?

loop_
_geom_bond_atom_site_label_1
_geom_bond_atom_site_label_2
_geom_bond_distance
_geom_bond_site_symmetry_2
_geom_bond_publ_flag
S1 C3 1.744(2) . ?
S1 C7 1.771(2) . ?
Cl4 C6 1.742(2) . ?
O2 C5 1.224(3) . ?
C1 C6 1.382(3) . ?
C1 C7 1.393(3) . ?
C1 H1 0.9500 . ?
C3 C3 1.355(5) 2_777 ?
C3 C5 1.495(3) . ?
C4 C9 1.391(3) . ?
C4 C8 1.407(3) . ?
C4 C10 1.499(3) . ?
C5 C8 1.469(3) . ?
C6 C9 1.395(3) . ?
C7 C8 1.394(3) . ?
C9 H9 0.9500 . ?
C10 H10A 0.9800 . ?
C10 H10B 0.9800 . ?
C10 H10C 0.9800 . ?

loop_
_publcif_info_tables.block_id
_publcif_info_tables.reference_item
{23d9bd63-72e1-4671-86ca-97bc1fc25755} '_publcif_info_datablock.publ_exptl'

loop_
_publcif_info_cif.paper_type
CB

loop_
_publcif_info_datablock.id
_publcif_info_datablock.publ_exptl
_publcif_info_datablock.publ_geom
_publcif_info_datablock.structure
{23d9bd63-72e1-4671-86ca-97bc1fc25755} y y y
{4a6e98e2-eab2-49eb-9e01-f012ae442c58} y y y

loop_
_publcif_info_exptl_table_extra_item
sin_theta_over_lambda_max

loop_
_publcif_info_exptl_table_header_item
?
